data_7706705
loop_
_publ_author_name
'Xu, Han'
'Han, Ying-Zi'
'OuYang, Jie'
'Chen, Zuo-Chang'
'Chen, Hui-Jun'
'Nie, Hong-Hong'
'Tang, Zichao'
'Yang, Shi-Yao'
'Huang, Rong-Bin'
'Zheng, Lan-Sun'
'Teo, Boon K.'

_publ_section_title
;
 Dissection of bicapped octahedral copper hydride cluster to form two
 chiral tetrahedral copper hydride cluster series exhibiting auto
 deracemization and photoluminescence.
;
_journal_issue 11
_journal_name_full 'Dalton transactions (Cambridge, England : 2003)'
_journal_page_first 4028
_journal_page_last 4035
_journal_paper_doi 10.1039/d1dt00031d
_journal_volume 50
_journal_year 2021
_chemical_formula_moiety 'C51 H43 Br3 Cu4 N3 P3, 0.667(C3 H6 Br6)'
_chemical_formula_sum 'C53 H47 Br7 Cu4 N3 P3'
_chemical_formula_weight 1632.37
_space_group_crystal_system trigonal
_space_group_IT_number 146
_space_group_name_Hall 'R 3'
_space_group_name_H-M_alt 'R 3 :H'
_atom_sites_solution_hydrogens mixed
_audit_creation_date 2021-01-24
_audit_creation_method
;
Olex2 1.3-alpha
(compiled 2019.05.22 svn.r3605 for OlexSys, GUI svn.r5790)
;
_audit_update_record
;
2021-02-16 deposited with the CCDC.	2021-02-26 downloaded from the CCDC.
;
_cell_angle_alpha 90
_cell_angle_beta 90
_cell_angle_gamma 120
_cell_formula_units_Z 3
_cell_length_a 14.9436(8)
_cell_length_b 14.9436(8)
_cell_length_c 22.1101(11)
_cell_measurement_reflns_used 5347
_cell_measurement_temperature 203(2)
_cell_measurement_theta_max 26.2128
_cell_measurement_theta_min 2.4230
_cell_volume 4275.9(4)
_computing_molecular_graphics 'Olex2 (Dolomanov et al., 2009)'
_computing_publication_material 'Olex2 (Dolomanov et al., 2009)'
_computing_structure_refinement 'ShelXL (Sheldrick, 2015)'
_diffrn_ambient_temperature 203.15
_diffrn_measured_fraction_theta_full 0.999
_diffrn_measured_fraction_theta_max 0.950
_diffrn_measurement_device_type 'Bruker APEX area-detector diffractometer'
_diffrn_measurement_method '\f and \w scan'
_diffrn_radiation_type MoK\a
_diffrn_radiation_wavelength 0.71073
_diffrn_reflns_av_R_equivalents 0.0248
_diffrn_reflns_av_unetI/netI 0.0455
_diffrn_reflns_Laue_measured_fraction_full 0.999
_diffrn_reflns_Laue_measured_fraction_max 0.950
_diffrn_reflns_limit_h_max 19
_diffrn_reflns_limit_h_min -20
_diffrn_reflns_limit_k_max 19
_diffrn_reflns_limit_k_min -20
_diffrn_reflns_limit_l_max 29
_diffrn_reflns_limit_l_min -28
_diffrn_reflns_number 12357
_diffrn_reflns_point_group_measured_fraction_full 0.990
_diffrn_reflns_point_group_measured_fraction_max 0.912
_diffrn_reflns_theta_full 26.000
_diffrn_reflns_theta_max 28.732
_diffrn_reflns_theta_min 1.823
_exptl_absorpt_coefficient_mu 6.500
_exptl_absorpt_correction_T_max 0.813375
_exptl_absorpt_correction_T_min 0.485
_exptl_absorpt_correction_type multi-scan
_exptl_absorpt_process_details 'SADABS (Bruker, 2002)'
_exptl_crystal_colour Yellow
_exptl_crystal_density_diffrn 1.902
_exptl_crystal_density_meas ?
_exptl_crystal_density_method 'not measured'
_exptl_crystal_description Block
_exptl_crystal_F_000 2376
_exptl_crystal_size_max 0.13
_exptl_crystal_size_mid 0.12
_exptl_crystal_size_min 0.1
_refine_diff_density_max 0.495
_refine_diff_density_min -0.304
_refine_diff_density_rms 0.061
_refine_ls_abs_structure_details
;
 Flack x determined using 1540 quotients [(I+)-(I-)]/[(I+)+(I-)]
 (Parsons, Flack and Wagner, Acta Cryst. B69 (2013) 249-259).
;
_refine_ls_abs_structure_Flack 0.012(5)
_refine_ls_extinction_method none
_refine_ls_goodness_of_fit_ref 0.927
_refine_ls_hydrogen_treatment mixed
_refine_ls_matrix_type full
_refine_ls_number_parameters 299
_refine_ls_number_reflns 4511
_refine_ls_number_restraints 349
_refine_ls_restrained_S_all 0.964
_refine_ls_R_factor_all 0.0390
_refine_ls_R_factor_gt 0.0303
_refine_ls_shift/su_max 0.002
_refine_ls_shift/su_mean 0.000
_refine_ls_structure_factor_coef Fsqd
_refine_ls_weighting_details 'w=1/[\s^2^(Fo^2^)+(0.0320P)^2^] where P=(Fo^2^+2Fc^2^)/3'
_refine_ls_weighting_scheme calc
_refine_ls_wR_factor_gt 0.0637
_refine_ls_wR_factor_ref 0.0655
_reflns_Friedel_coverage 0.919
_reflns_Friedel_fraction_full 0.981
_reflns_Friedel_fraction_max 0.873
_reflns_number_gt 3706
_reflns_number_total 4511
_reflns_threshold_expression 'I > 2\s(I)'
_cod_data_source_file d1dt00031d3.cif
_cod_data_source_block 3b-lamuda-ch2br2
_cod_depositor_comments
;
The following automatic conversions were performed:

data item '_exptl_absorpt_correction_type' value 'Multi-scan' was
changed to 'multi-scan' in accordance with the
/home/data/users/saulius/crontab/automatic-downloads/rss-feeds/RSC/lib/dictionaries/cif_core.dic
dictionary named 'cif_core.dic' version 2.4.2 last updated on
2011-04-26.

data item '_exptl_crystal_density_meas' value 'not measured' was
changed to '?' -- the value is perceived as not measured.

Automatic conversion script
Id: cif_fix_values 7556 2019-12-06 15:28:31Z antanas 

 Adding full bibliography for 7706697--7706707.cif.
;
_cod_original_cell_volume 4275.9(5)
_cod_original_sg_symbol_H-M 'R 3'
_cod_database_code 7706705
_shelx_shelxl_version_number 2018/3
_shelx_space_group_comment
;
The symmetry employed for this shelxl refinement is uniquely defined
by the following loop, which should always be used as a source of
symmetry information in preference to the above space-group names.
They are only intended as comments.
;
_shelx_estimated_absorpt_t_max 0.563
_shelx_estimated_absorpt_t_min 0.485
_olex2_refinement_description
;
1. Fixed Uiso
 At 1.2 times of:
  All C(H) groups, All C(H,H) groups
2. Restrained distances
 C18-Br2 = C18-Br3 = C19-Br4 = C19-Br5
 1.89 with sigma of 0.01
 Br2-Br3 = Br4-Br5
 3.14 with sigma of 0.02
 C6-C7 = C7-C8 = C8-C9 = C9-C10 = C10-C11 = C11-C6
 1.39 with sigma of 0.01
 C12-C13 = C13-C14 = C14-C15 = C15-C16 = C16-C17 = C17-C12
 1.39 with sigma of 0.01
 C12'-C13' = C13'-C14' = C14'-C15' = C15'-C16' = C16'-C17' = C17'-C12'
 1.39 with sigma of 0.01
3. Uiso/Uaniso restraints and constraints
All non-hydrogen atoms have similar U: within 2A with sigma of 0.01 and sigma
for terminal atoms of 0.02 within 2A
Uanis(C19) \\sim Ueq: with sigma of 0.01 and sigma for terminal atoms of 0.02
Uanis(H) \\sim Ueq: with sigma of 0.01 and sigma for terminal atoms of 0.02
4. Same fragment restrains
{C12, C13, C14, C15, C16, C17} sigma for 1-2: 0.02, 1-3: 0.04
as
{C12', C13', C14', C15', C16', C17'}
5. Others
 Sof(C12')=Sof(C13')=Sof(H13')=Sof(C14')=Sof(H14')=Sof(C15')=Sof(H15')=
 Sof(C16')=Sof(H16')=Sof(C17')=Sof(H17')=1-FVAR(1)
 Sof(C12)=Sof(C13)=Sof(H13)=Sof(C14)=Sof(H14)=Sof(C15)=Sof(H15)=Sof(C16)=
 Sof(H16)=Sof(C17)=Sof(H17)=FVAR(1)
 Fixed Sof: H18A(0.33333) H18B(0.33333) Br2(0.33333) Br3(0.33333) C19(0.33333)
 H19A(0.33333) H19B(0.33333) Br4(0.33333) Br5(0.33333)
6.a Secondary CH2 refined with riding coordinates:
 C18(H18A,H18B), C19(H19A,H19B)
6.b Aromatic/amide H refined with riding coordinates:
 C2(H2), C3(H3), C4(H4), C5(H5), C7(H7), C8(H8), C9(H9), C10(H10), C11(H11),
 C13(H13), C14(H14), C15(H15), C16(H16), C17(H17), C13'(H13'), C14'(H14'),
 C15'(H15'), C16'(H16'), C17'(H17')
;
_olex2_submission_special_instructions 'No special instructions were received'

loop_
_space_group_symop_operation_xyz
'x, y, z'
'-y, x-y, z'
'-x+y, -x, z'
'x+2/3, y+1/3, z+1/3'
'-y+2/3, x-y+1/3, z+1/3'
'-x+y+2/3, -x+1/3, z+1/3'
'x+1/3, y+2/3, z+2/3'
'-y+1/3, x-y+2/3, z+2/3'
'-x+y+1/3, -x+2/3, z+2/3'

loop_
_atom_site_label
_atom_site_type_symbol
_atom_site_fract_x
_atom_site_fract_y
_atom_site_fract_z
_atom_site_U_iso_or_equiv
_atom_site_adp_type
_atom_site_occupancy
_atom_site_site_symmetry_order
_atom_site_calc_flag
_atom_site_refinement_flags_posn
_atom_site_refinement_flags_adp
_atom_site_refinement_flags_occupancy
_atom_site_disorder_assembly
_atom_site_disorder_group
Cu1 Cu 1.000000 1.000000 0.60264(4) 0.0372(2) Uani 1 3 d S T P . .
Cu2 Cu 0.88549(5) 0.96163(5) 0.49149(3) 0.04161(16) Uani 1 1 d . . . . .
H H 1.000000 1.000000 0.529(5) 0.07(2) Uani 1 3 d S TU P . .
Br1 Br 0.94179(4) 1.11584(5) 0.42643(2) 0.05497(17) Uani 1 1 d . . . . .
P1 P 0.76023(10) 0.92673(10) 0.55483(5) 0.0369(3) Uani 1 1 d . U . . .
N1 N 0.8958(3) 1.0399(3) 0.64178(16) 0.0349(8) Uani 1 1 d . U . . .
C1 C 0.8034(4) 1.0145(4) 0.6200(2) 0.0364(10) Uani 1 1 d . U . . .
C2 C 0.7438(4) 1.0520(4) 0.6443(2) 0.0478(12) Uani 1 1 d . U . . .
H2 H 0.678736 1.032691 0.627759 0.057 Uiso 1 1 calc R U . . .
C3 C 0.7805(5) 1.1184(4) 0.6936(2) 0.0508(13) Uani 1 1 d . U . . .
H3 H 0.741169 1.145003 0.710931 0.061 Uiso 1 1 calc R U . . .
C4 C 0.8748(4) 1.1437(4) 0.7158(2) 0.0482(12) Uani 1 1 d . U . . .
H4 H 0.902409 1.188515 0.749030 0.058 Uiso 1 1 calc R U . . .
C5 C 0.9292(4) 1.1032(4) 0.6891(2) 0.0432(12) Uani 1 1 d . U . . .
H5 H 0.994248 1.121245 0.705284 0.052 Uiso 1 1 calc R U . . .
C6 C 0.7027(4) 0.8014(4) 0.5906(2) 0.0437(12) Uani 1 1 d D U . . .
C7 C 0.6530(5) 0.7807(5) 0.6459(2) 0.0596(15) Uani 1 1 d D U . . .
H7 H 0.650444 0.833475 0.667552 0.072 Uiso 1 1 calc R U . . .
C8 C 0.6076(5) 0.6825(5) 0.6688(3) 0.0768(19) Uani 1 1 d D U . . .
H8 H 0.576024 0.668912 0.707094 0.092 Uiso 1 1 calc R U . . .
C9 C 0.6075(5) 0.6044(5) 0.6373(3) 0.075(2) Uani 1 1 d D U . . .
H9 H 0.574180 0.537028 0.653170 0.090 Uiso 1 1 calc R U . . .
C10 C 0.6558(6) 0.6237(5) 0.5825(3) 0.0730(18) Uani 1 1 d D U . . .
H10 H 0.655574 0.569866 0.560459 0.088 Uiso 1 1 calc R U . . .
C11 C 0.7046(5) 0.7224(4) 0.5599(3) 0.0562(14) Uani 1 1 d D U . . .
H11 H 0.739891 0.736259 0.522832 0.067 Uiso 1 1 calc R U . . .
C12 C 0.6435(14) 0.9292(16) 0.5259(13) 0.039(3) Uani 0.57(3) 1 d D U P A 1
C13 C 0.5464(14) 0.8449(15) 0.5291(10) 0.051(3) Uani 0.57(3) 1 d D U P A 1
H13 H 0.535453 0.784474 0.548828 0.062 Uiso 0.57(3) 1 calc R U P A 1
C14 C 0.4641(14) 0.8492(17) 0.5030(9) 0.060(3) Uani 0.57(3) 1 d D U P A 1
H14 H 0.396957 0.792008 0.505773 0.072 Uiso 0.57(3) 1 calc R U P A 1
C15 C 0.4802(15) 0.9362(16) 0.4733(8) 0.053(3) Uani 0.57(3) 1 d D U P A 1
H15 H 0.423950 0.939063 0.456334 0.064 Uiso 0.57(3) 1 calc R U P A 1
C16 C 0.5772(16) 1.0187(16) 0.4682(8) 0.051(3) Uani 0.57(3) 1 d D U P A 1
H16 H 0.587947 1.078786 0.448158 0.061 Uiso 0.57(3) 1 calc R U P A 1
C17 C 0.6601(14) 1.0143(15) 0.4924(10) 0.043(3) Uani 0.57(3) 1 d D U P A 1
H17 H 0.727691 1.069039 0.486142 0.052 Uiso 0.57(3) 1 calc R U P A 1
C12' C 0.661(2) 0.942(2) 0.526(2) 0.051(4) Uani 0.43(3) 1 d D U P A 2
C13' C 0.558(2) 0.872(2) 0.5323(15) 0.054(4) Uani 0.43(3) 1 d D U P A 2
H13' H 0.537702 0.812572 0.556281 0.064 Uiso 0.43(3) 1 calc R U P A 2
C14' C 0.4817(19) 0.885(2) 0.5042(12) 0.063(4) Uani 0.43(3) 1 d D U P A 2
H14' H 0.411687 0.834392 0.508394 0.075 Uiso 0.43(3) 1 calc R U P A 2
C15' C 0.509(2) 0.972(2) 0.4705(11) 0.054(4) Uani 0.43(3) 1 d D U P A 2
H15' H 0.459259 0.980297 0.449911 0.065 Uiso 0.43(3) 1 calc R U P A 2
C16' C 0.611(2) 1.045(2) 0.4674(12) 0.054(4) Uani 0.43(3) 1 d D U P A 2
H16' H 0.630743 1.106329 0.445619 0.065 Uiso 0.43(3) 1 calc R U P A 2
C17' C 0.6870(19) 1.033(2) 0.4952(16) 0.048(4) Uani 0.43(3) 1 d D U P A 2
H17' H 0.756403 1.085748 0.493244 0.057 Uiso 0.43(3) 1 calc R U P A 2
C18 C 1.000000 1.000000 0.2922(6) 0.110(4) Uani 1 3 d DS TU P . .
H18A H 1.064735 1.066378 0.292897 0.133 Uiso 0.3333 1 calc R U P . .
H18B H 0.977216 0.979095 0.333988 0.133 Uiso 0.3333 1 calc R U P . .
Br2 Br 0.8921(5) 1.0128(4) 0.2457(3) 0.0690(13) Uani 0.3333 1 d D . P . .
Br3 Br 1.0194(5) 0.9010(5) 0.2538(4) 0.099(2) Uani 0.3333 1 d D U P . .
C19 C 0.2661(12) 0.664(3) 0.6936(6) 0.152(6) Uani 0.3333 1 d D U P . .
H19A H 0.228103 0.588286 0.694928 0.182 Uiso 0.3333 1 calc R U P . .
H19B H 0.217786 0.689979 0.690045 0.182 Uiso 0.3333 1 calc R U P . .
Br4 Br 0.3680(3) 0.7162(3) 0.63321(18) 0.1268(13) Uani 0.3333 1 d D U P . .
Br5 Br 0.3602(4) 0.7246(4) 0.76131(14) 0.1452(18) Uani 0.3333 1 d D U P . .

loop_
_atom_site_aniso_label
_atom_site_aniso_U_11
_atom_site_aniso_U_22
_atom_site_aniso_U_33
_atom_site_aniso_U_23
_atom_site_aniso_U_13
_atom_site_aniso_U_12
Cu1 0.0426(3) 0.0426(3) 0.0264(5) 0.000 0.000 0.02132(17)
Cu2 0.0425(4) 0.0495(4) 0.0335(3) -0.0023(3) 0.0001(3) 0.0235(3)
H 0.08(3) 0.08(3) 0.06(4) 0.000 0.000 0.040(13)
Br1 0.0591(4) 0.0620(4) 0.0407(3) 0.0140(2) -0.0079(3) 0.0280(3)
P1 0.0372(7) 0.0412(7) 0.0324(6) -0.0029(5) -0.0020(5) 0.0196(6)
N1 0.038(2) 0.035(2) 0.0298(18) -0.0011(16) 0.0018(16) 0.0168(17)
C1 0.038(2) 0.041(2) 0.032(2) 0.0025(19) 0.0015(19) 0.022(2)
C2 0.046(3) 0.057(3) 0.043(3) -0.009(2) 0.000(2) 0.027(3)
C3 0.063(3) 0.054(3) 0.045(3) -0.005(2) 0.008(3) 0.037(3)
C4 0.059(3) 0.049(3) 0.034(2) -0.009(2) 0.006(2) 0.025(3)
C5 0.045(3) 0.051(3) 0.029(2) -0.004(2) 0.000(2) 0.020(2)
C6 0.035(2) 0.043(3) 0.046(3) 0.001(2) -0.009(2) 0.015(2)
C7 0.059(3) 0.056(3) 0.051(3) 0.007(3) 0.005(3) 0.018(3)
C8 0.070(4) 0.073(4) 0.063(4) 0.017(3) -0.008(3) 0.018(3)
C9 0.077(4) 0.056(4) 0.079(4) 0.019(3) -0.026(4) 0.024(3)
C10 0.089(4) 0.049(3) 0.080(4) 0.006(3) -0.020(4) 0.034(3)
C11 0.059(3) 0.048(3) 0.061(3) 0.002(3) -0.008(3) 0.027(3)
C12 0.034(6) 0.050(6) 0.038(4) -0.009(5) -0.012(5) 0.025(5)
C13 0.038(5) 0.054(7) 0.058(5) -0.014(6) -0.008(4) 0.019(5)
C14 0.041(6) 0.058(7) 0.078(5) -0.015(6) -0.009(5) 0.022(6)
C15 0.039(6) 0.052(8) 0.064(5) -0.010(6) -0.008(5) 0.020(6)
C16 0.038(7) 0.052(7) 0.056(4) -0.004(5) -0.016(6) 0.018(6)
C17 0.034(7) 0.048(7) 0.045(4) -0.006(5) -0.016(6) 0.019(5)
C12' 0.041(7) 0.055(6) 0.043(5) -0.013(5) -0.003(6) 0.015(6)
C13' 0.042(6) 0.053(8) 0.059(6) -0.014(7) -0.009(5) 0.019(6)
C14' 0.043(6) 0.057(8) 0.069(5) -0.015(7) -0.012(5) 0.011(7)
C15' 0.037(8) 0.056(9) 0.063(5) -0.009(7) -0.013(7) 0.019(7)
C16' 0.039(8) 0.058(8) 0.056(5) -0.004(6) -0.014(7) 0.016(6)
C17' 0.036(7) 0.054(7) 0.048(5) -0.002(6) -0.017(6) 0.019(6)
C18 0.138(7) 0.138(7) 0.056(7) 0.000 0.000 0.069(3)
Br2 0.074(3) 0.070(3) 0.077(2) -0.0058(19) -0.005(2) 0.046(3)
Br3 0.108(4) 0.151(5) 0.093(3) 0.008(3) 0.007(3) 0.105(4)
C19 0.140(9) 0.192(9) 0.128(9) 0.009(8) 0.000(8) 0.087(7)
Br4 0.102(4) 0.160(4) 0.127(2) 0.020(2) 0.0002(19) 0.072(3)
Br5 0.145(5) 0.247(5) 0.0758(16) 0.0066(18) -0.002(2) 0.122(5)

loop_
_atom_type_symbol
_atom_type_description
_atom_type_scat_dispersion_real
_atom_type_scat_dispersion_imag
_atom_type_scat_source
C C 0.0033 0.0016 'International Tables Vol C Tables 4.2.6.8 and 6.1.1.4'
H H 0.0000 0.0000 'International Tables Vol C Tables 4.2.6.8 and 6.1.1.4'
Br Br -0.2901 2.4595 'International Tables Vol C Tables 4.2.6.8 and 6.1.1.4'
Cu Cu 0.3201 1.2651 'International Tables Vol C Tables 4.2.6.8 and 6.1.1.4'
N N 0.0061 0.0033 'International Tables Vol C Tables 4.2.6.8 and 6.1.1.4'
P P 0.1023 0.0942 'International Tables Vol C Tables 4.2.6.8 and 6.1.1.4'

loop_
_geom_angle_atom_site_label_1
_geom_angle_atom_site_label_2
_geom_angle_atom_site_label_3
_geom_angle
_geom_angle_site_symmetry_1
_geom_angle_site_symmetry_3
_geom_angle_publ_flag
Cu2 Cu1 Cu2 53.88(3) 2_765 . ?
Cu2 Cu1 Cu2 53.88(3) 3_675 . ?
Cu2 Cu1 Cu2 53.88(3) 2_765 3_675 ?
Cu2 Cu1 H 31.542(19) 3_675 . ?
Cu2 Cu1 H 31.542(16) 2_765 . ?
Cu2 Cu1 H 31.54(2) . . ?
N1 Cu1 Cu2 108.05(10) . 3_675 ?
N1 Cu1 Cu2 141.36(11) . 2_765 ?
N1 Cu1 Cu2 87.57(10) 3_675 3_675 ?
N1 Cu1 Cu2 87.57(10) . . ?
N1 Cu1 Cu2 108.05(10) 3_675 2_765 ?
N1 Cu1 Cu2 87.57(10) 2_765 2_765 ?
N1 Cu1 Cu2 141.36(11) 2_765 3_675 ?
N1 Cu1 Cu2 108.05(11) 2_765 . ?
N1 Cu1 Cu2 141.36(11) 3_675 . ?
N1 Cu1 H 114.21(11) 3_675 . ?
N1 Cu1 H 114.21(10) . . ?
N1 Cu1 H 114.21(10) 2_765 . ?
N1 Cu1 N1 104.34(12) 3_675 2_765 ?
N1 Cu1 N1 104.35(12) . 3_675 ?
N1 Cu1 N1 104.35(12) . 2_765 ?
Cu1 Cu2 H 30(3) . . ?
Cu2 Cu2 Cu1 63.060(13) 2_765 . ?
Cu2 Cu2 Cu1 63.060(13) 3_675 . ?
Cu2 Cu2 Cu2 60.000(3) 3_675 2_765 ?
Cu2 Cu2 H 40(2) 2_765 . ?
Cu2 Cu2 H 40(2) 3_675 . ?
Br1 Cu2 Cu1 114.75(3) 2_765 . ?
Br1 Cu2 Cu1 114.69(3) . . ?
Br1 Cu2 Cu2 58.23(3) 2_765 2_765 ?
Br1 Cu2 Cu2 105.89(2) . 2_765 ?
Br1 Cu2 Cu2 58.16(3) . 3_675 ?
Br1 Cu2 Cu2 105.94(2) 2_765 3_675 ?
Br1 Cu2 H 99(2) . . ?
Br1 Cu2 H 98.6(19) 2_765 . ?
Br1 Cu2 Br1 106.49(4) 2_765 . ?
P1 Cu2 Cu1 81.57(4) . . ?
P1 Cu2 Cu2 133.36(4) . 2_765 ?
P1 Cu2 Cu2 129.72(4) . 3_675 ?
P1 Cu2 H 111(3) . . ?
P1 Cu2 Br1 116.51(5) . . ?
P1 Cu2 Br1 121.47(5) . 2_765 ?
Cu2 Br1 Cu2 63.61(3) 3_675 . ?
C1 P1 Cu2 112.35(16) . . ?
C1 P1 C12 104.6(9) . . ?
C6 P1 Cu2 115.84(18) . . ?
C6 P1 C1 102.3(2) . . ?
C6 P1 C12 101.8(6) . . ?
C12 P1 Cu2 118.1(9) . . ?
C12' P1 Cu2 114.9(13) . . ?
C12' P1 C1 102.1(15) . . ?
C12' P1 C6 107.8(9) . . ?
C1 N1 Cu1 125.5(3) . . ?
C1 N1 C5 117.0(4) . . ?
C5 N1 Cu1 117.2(3) . . ?
N1 C1 P1 115.6(3) . . ?
N1 C1 C2 122.3(4) . . ?
C2 C1 P1 122.1(4) . . ?
C1 C2 H2 120.2 . . ?
C1 C2 C3 119.6(5) . . ?
C3 C2 H2 120.2 . . ?
C2 C3 H3 121.1 . . ?
C4 C3 C2 117.8(5) . . ?
C4 C3 H3 121.1 . . ?
C3 C4 H4 120.4 . . ?
C3 C4 C5 119.1(5) . . ?
C5 C4 H4 120.4 . . ?
N1 C5 C4 124.1(5) . . ?
N1 C5 H5 117.9 . . ?
C4 C5 H5 117.9 . . ?
C7 C6 P1 122.9(4) . . ?
C11 C6 P1 118.0(4) . . ?
C11 C6 C7 118.9(5) . . ?
C6 C7 H7 120.3 . . ?
C8 C7 C6 119.4(6) . . ?
C8 C7 H7 120.3 . . ?
C7 C8 H8 119.4 . . ?
C9 C8 C7 121.1(7) . . ?
C9 C8 H8 119.4 . . ?
C8 C9 H9 120.0 . . ?
C8 C9 C10 120.0(6) . . ?
C10 C9 H9 120.0 . . ?
C9 C10 H10 120.3 . . ?
C9 C10 C11 119.5(7) . . ?
C11 C10 H10 120.3 . . ?
C6 C11 H11 119.5 . . ?
C10 C11 C6 121.0(6) . . ?
C10 C11 H11 119.5 . . ?
C13 C12 P1 122.2(11) . . ?
C13 C12 C17 119.7(11) . . ?
C17 C12 P1 117.4(10) . . ?
C12 C13 H13 120.3 . . ?
C12 C13 C14 119.4(12) . . ?
C14 C13 H13 120.3 . . ?
C13 C14 H14 119.8 . . ?
C15 C14 C13 120.4(11) . . ?
C15 C14 H14 119.8 . . ?
C14 C15 H15 119.9 . . ?
C16 C15 C14 120.2(11) . . ?
C16 C15 H15 119.9 . . ?
C15 C16 H16 120.0 . . ?
C15 C16 C17 120.0(10) . . ?
C17 C16 H16 120.0 . . ?
C12 C17 H17 120.0 . . ?
C16 C17 C12 120.0(10) . . ?
C16 C17 H17 120.0 . . ?
C13' C12' P1 124.6(18) . . ?
C13' C12' C17' 117.2(17) . . ?
C17' C12' P1 118.2(16) . . ?
C12' C13' H13' 119.0 . . ?
C12' C13' C14' 121.9(17) . . ?
C14' C13' H13' 119.0 . . ?
C13' C14' H14' 120.1 . . ?
C15' C14' C13' 119.8(15) . . ?
C15' C14' H14' 120.1 . . ?
C14' C15' H15' 120.7 . . ?
C16' C15' C14' 118.6(15) . . ?
C16' C15' H15' 120.7 . . ?
C15' C16' H16' 119.1 . . ?
C15' C16' C17' 121.9(15) . . ?
C17' C16' H16' 119.1 . . ?
C12' C17' H17' 119.8 . . ?
C16' C17' C12' 120.4(15) . . ?
C16' C17' H17' 119.8 . . ?
H18A C18 H18A 120.0 2_765 3_675 ?
H18A C18 H18A 120.0 . 2_765 ?
H18A C18 H18A 120.0 . 3_675 ?
H18A C18 H18B 81.2 . 2_765 ?
H18A C18 H18B 81.2 2_765 3_675 ?
H18A C18 H18B 78.0 . 3_675 ?
H18A C18 H18B 108.5 2_765 2_765 ?
H18A C18 H18B 108.5 3_675 3_675 ?
H18A C18 H18B 108.5 . . ?
H18A C18 H18B 78.0 3_675 2_765 ?
H18B C18 H18A 81.2 . 3_675 ?
H18B C18 H18A 78.0 . 2_765 ?
H18B C18 H18B 33.6 . 3_675 ?
H18B C18 H18B 33.6 2_765 3_675 ?
H18B C18 H18B 33.6 . 2_765 ?
Br2 C18 H18A 32.4(3) . 2_765 ?
Br2 C18 H18A 121.42(19) . 3_675 ?
Br2 C18 H18A 110.3 . . ?
Br2 C18 H18B 110.3 . . ?
Br2 C18 H18B 140.4(4) . 2_765 ?
Br2 C18 H18B 109.6(3) . 3_675 ?
Br3 C18 H18A 110.3 . . ?
Br3 C18 H18A 123.2(2) . 2_765 ?
Br3 C18 H18A 29.1(4) . 3_675 ?
Br3 C18 H18B 103.3(4) . 2_765 ?
Br3 C18 H18B 136.2(4) . 3_675 ?
Br3 C18 H18B 110.3 . . ?
Br3 C18 Br2 107.2(5) . . ?
C18 Br2 H18A 24.14(12) . 2_765 ?
C18 Br2 Br3 43.6(3) . 2_765 ?
Br3 Br2 C18 64.7(15) 3_675 . ?
Br3 Br2 H18A 56.8(16) 3_675 2_765 ?
Br3 Br2 H18A 62.2(4) 2_765 2_765 ?
Br3 Br2 Br3 106.2(16) 3_675 2_765 ?
C18 Br3 H18A 25.6(2) . 3_675 ?
C18 Br3 Br2 48.1(3) . 3_675 ?
Br2 Br3 C18 102.4(16) 2_765 . ?
Br2 Br3 H18A 102.7(18) 2_765 3_675 ?
Br2 Br3 H18A 69.2(4) 3_675 3_675 ?
Br2 Br3 Br2 125.1(18) 2_765 3_675 ?
H19A C19 H19B 110.0 . . ?
Br4 C19 H19A 112.5 . . ?
Br4 C19 H19B 112.5 . . ?
Br4 C19 Br5 96.2(7) . . ?
Br5 C19 H19A 112.5 . . ?
Br5 C19 H19B 112.5 . . ?
C19 Br4 C19 51.6(11) . 2_665 ?
C19 Br4 C19 60.8(18) 3_565 . ?
C19 Br4 C19 56.3(12) 3_565 2_665 ?
Br4 Br4 C19 47.6(6) 2_665 . ?
Br4 Br4 C19 105.9(14) 2_665 3_565 ?
Br4 Br4 C19 41.3(7) 3_565 2_665 ?
Br4 Br4 C19 80.3(14) 3_565 . ?
Br4 Br4 C19 66.0(11) 2_665 2_665 ?
Br4 Br4 C19 95.2(8) 3_565 3_565 ?
Br4 Br4 Br4 60.000(3) 2_665 3_565 ?
C19 Br5 C19 47.3(10) . 2_665 ?
C19 Br5 C19 49.2(10) 3_565 2_665 ?
C19 Br5 C19 56.9(16) 3_565 . ?
Br5 Br5 C19 59.3(10) 2_665 2_665 ?
Br5 Br5 C19 84.1(9) 3_565 3_565 ?
Br5 Br5 C19 43.4(4) 3_565 2_665 ?
Br5 Br5 C19 54.1(9) 2_665 . ?
Br5 Br5 C19 85.5(14) 3_565 . ?
Br5 Br5 C19 102.2(9) 2_665 3_565 ?
Br5 Br5 Br5 60.000(4) 2_665 3_565 ?

loop_
_geom_bond_atom_site_label_1
_geom_bond_atom_site_label_2
_geom_bond_distance
_geom_bond_site_symmetry_2
_geom_bond_publ_flag
Cu1 Cu2 2.8836(10) 2_765 ?
Cu1 Cu2 2.8836(10) 3_675 ?
Cu1 Cu2 2.8837(10) . ?
Cu1 H 1.64(11) . ?
Cu1 N1 2.110(4) 3_675 ?
Cu1 N1 2.110(4) . ?
Cu1 N1 2.110(4) 2_765 ?
Cu2 Cu2 2.6128(10) 2_765 ?
Cu2 Cu2 2.6128(10) 3_675 ?
Cu2 H 1.72(5) . ?
Cu2 Br1 2.4797(8) . ?
Cu2 Br1 2.4779(8) 2_765 ?
Cu2 P1 2.1821(14) . ?
P1 C1 1.835(5) . ?
P1 C6 1.806(5) . ?
P1 C12 1.876(17) . ?
P1 C12' 1.73(3) . ?
N1 C1 1.327(6) . ?
N1 C5 1.330(6) . ?
C1 C2 1.376(7) . ?
C2 H2 0.9400 . ?
C2 C3 1.388(8) . ?
C3 H3 0.9400 . ?
C3 C4 1.356(8) . ?
C4 H4 0.9400 . ?
C4 C5 1.365(7) . ?
C5 H5 0.9400 . ?
C6 C7 1.382(7) . ?
C6 C11 1.374(7) . ?
C7 H7 0.9400 . ?
C7 C8 1.369(8) . ?
C8 H8 0.9400 . ?
C8 C9 1.360(9) . ?
C9 H9 0.9400 . ?
C9 C10 1.364(9) . ?
C10 H10 0.9400 . ?
C10 C11 1.372(8) . ?
C11 H11 0.9400 . ?
C12 C13 1.367(10) . ?
C12 C17 1.382(10) . ?
C13 H13 0.9400 . ?
C13 C14 1.390(10) . ?
C14 H14 0.9400 . ?
C14 C15 1.366(11) . ?
C15 H15 0.9400 . ?
C15 C16 1.359(10) . ?
C16 H16 0.9400 . ?
C16 C17 1.381(10) . ?
C17 H17 0.9400 . ?
C12' C13' 1.377(12) . ?
C12' C17' 1.384(11) . ?
C13' H13' 0.9400 . ?
C13' C14' 1.393(11) . ?
C14' H14' 0.9400 . ?
C14' C15' 1.368(12) . ?
C15' H15' 0.9400 . ?
C15' C16' 1.365(11) . ?
C16' H16' 0.9400 . ?
C16' C17' 1.379(11) . ?
C17' H17' 0.9400 . ?
C18 H18A 0.9800 3_675 ?
C18 H18A 0.9800 . ?
C18 H18A 0.9800 2_765 ?
C18 H18B 0.9800 2_765 ?
C18 H18B 0.9800 . ?
C18 H18B 0.9800 3_675 ?
C18 Br2 2.000(8) . ?
C18 Br3 1.851(8) . ?
Br2 Br3 0.460(9) 3_675 ?
Br2 Br3 2.684(7) 2_765 ?
C19 H19A 0.9800 . ?
C19 H19B 0.9800 . ?
C19 Br4 1.877(14) . ?
C19 Br5 1.940(14) . ?
Br4 Br4 1.141(6) 2_665 ?
Br4 Br4 1.141(6) 3_565 ?
Br5 Br5 1.299(8) 2_665 ?
Br5 Br5 1.299(8) 3_565 ?

loop_
_geom_hbond_atom_site_label_D
_geom_hbond_atom_site_label_H
_geom_hbond_atom_site_label_A
_geom_hbond_distance_DH
_geom_hbond_distance_HA
_geom_hbond_distance_DA
_geom_hbond_angle_DHA
_geom_hbond_site_symmetry_A
_geom_hbond_publ_flag
C11 H11 Br1 0.94 2.85 3.762(6) 165.1 2_765 yes
C13 H13 Br4 0.94 2.87 3.31(2) 110.2 . yes
C13' H13' Br4 0.94 2.78 3.44(3) 127.5 . yes
C18 H18A Br2 0.98 1.29 2.000(8) 123.4 3_675 yes
C18 H18A Br3 0.98 1.10 1.851(9) 125.2 2_765 yes
C18 H18B Br1 0.98 2.86 3.750(10) 151.9 2_765 yes

loop_
_geom_torsion_atom_site_label_1
_geom_torsion_atom_site_label_2
_geom_torsion_atom_site_label_3
_geom_torsion_atom_site_label_4
_geom_torsion
_geom_torsion_site_symmetry_1
_geom_torsion_site_symmetry_2
_geom_torsion_site_symmetry_3
_geom_torsion_site_symmetry_4
_geom_torsion_publ_flag
Cu1 N1 C1 P1 6.5(5) . . . . ?
Cu1 N1 C1 C2 -173.2(4) . . . . ?
Cu1 N1 C5 C4 173.6(4) . . . . ?
Cu2 P1 C1 N1 -39.2(4) . . . . ?
Cu2 P1 C1 C2 140.4(4) . . . . ?
Cu2 P1 C6 C7 155.0(4) . . . . ?
Cu2 P1 C6 C11 -28.1(5) . . . . ?
Cu2 P1 C12 C13 121.6(18) . . . . ?
Cu2 P1 C12 C17 -49(2) . . . . ?
Cu2 P1 C12' C13' 133(3) . . . . ?
Cu2 P1 C12' C17' -48(3) . . . . ?
P1 C1 C2 C3 -179.8(4) . . . . ?
P1 C6 C7 C8 177.3(5) . . . . ?
P1 C6 C11 C10 -175.2(5) . . . . ?
P1 C12 C13 C14 -175.4(18) . . . . ?
P1 C12 C17 C16 177.8(17) . . . . ?
P1 C12' C13' C14' -175(3) . . . . ?
P1 C12' C17' C16' 175(3) . . . . ?
N1 C1 C2 C3 -0.2(8) . . . . ?
C1 P1 C6 C7 32.4(5) . . . . ?
C1 P1 C6 C11 -150.6(4) . . . . ?
C1 P1 C12 C13 -113(2) . . . . ?
C1 P1 C12 C17 77.2(19) . . . . ?
C1 P1 C12' C13' -105(3) . . . . ?
C1 P1 C12' C17' 74(3) . . . . ?
C1 N1 C5 C4 -0.6(7) . . . . ?
C1 C2 C3 C4 0.0(8) . . . . ?
C2 C3 C4 C5 0.0(9) . . . . ?
C3 C4 C5 N1 0.4(9) . . . . ?
C5 N1 C1 P1 -179.8(4) . . . . ?
C5 N1 C1 C2 0.5(7) . . . . ?
C6 P1 C1 N1 85.6(4) . . . . ?
C6 P1 C1 C2 -94.7(5) . . . . ?
C6 P1 C12 C13 -7(2) . . . . ?
C6 P1 C12 C17 -176.6(16) . . . . ?
C6 P1 C12' C13' 2(4) . . . . ?
C6 P1 C12' C17' -179(2) . . . . ?
C6 C7 C8 C9 -2.3(10) . . . . ?
C7 C6 C11 C10 1.8(9) . . . . ?
C7 C8 C9 C10 1.9(10) . . . . ?
C8 C9 C10 C11 0.3(10) . . . . ?
C9 C10 C11 C6 -2.2(10) . . . . ?
C11 C6 C7 C8 0.4(9) . . . . ?
C12 P1 C1 N1 -168.6(7) . . . . ?
C12 P1 C1 C2 11.1(8) . . . . ?
C12 P1 C6 C7 -75.5(11) . . . . ?
C12 P1 C6 C11 101.4(11) . . . . ?
C12 C13 C14 C15 1(3) . . . . ?
C13 C12 C17 C16 7(3) . . . . ?
C13 C14 C15 C16 1(2) . . . . ?
C14 C15 C16 C17 1(2) . . . . ?
C15 C16 C17 C12 -5(2) . . . . ?
C17 C12 C13 C14 -6(3) . . . . ?
C12' P1 C1 N1 -162.9(11) . . . . ?
C12' P1 C1 C2 16.8(11) . . . . ?
C12' P1 C6 C7 -74.7(17) . . . . ?
C12' P1 C6 C11 102.2(17) . . . . ?
C12' C13' C14' C15' -2(4) . . . . ?
C13' C12' C17' C16' -6(4) . . . . ?
C13' C14' C15' C16' -3(3) . . . . ?
C14' C15' C16' C17' 3(3) . . . . ?
C15' C16' C17' C12' 2(4) . . . . ?
C17' C12' C13' C14' 6(5) . . . . ?
Br2 C18 Br3 Br2 -31(2) . . . 2_765 ?
Br2 C18 Br3 Br2 95.7(6) . . . 3_675 ?
Br5 C19 Br4 C19 72.2(4) . . . 2_665 ?
Br5 C19 Br4 C19 3.9(7) . . . 3_565 ?
Br5 C19 Br4 Br4 105.4(16) . . . 3_565 ?
Br5 C19 Br4 Br4 163(3) . . . 2_665 ?
